data_7225231
loop_
_publ_author_name
'Dar'in, Dmitry'
'Bakulina, Olga'
'Nikolskaya, Sofia'
'Gluzdikov, Ivan'
'Krasavin, Mikhail'

_publ_section_title
;
 The rare cis-configured trisubstituted lactam products obtained by the
 Castagnoli-Cushman reaction in N,N-dimethylformamide
;
_journal_name_full 'RSC Adv.'
_journal_paper_doi 10.1039/C6RA10249B
_journal_year 2016
_chemical_absolute_configuration unk
_chemical_formula_moiety 'C14 H17 N O3'
_chemical_formula_sum 'C14 H17 N O3'
_chemical_formula_weight 247.28
_space_group_crystal_system monoclinic
_space_group_IT_number 7
_space_group_name_Hall 'P -2yc'
_space_group_name_H-M_alt 'P 1 c 1'
_symmetry_space_group_name_Hall 'P -2yc'
_symmetry_space_group_name_H-M 'P 1 c 1'
_atom_sites_solution_hydrogens geom
_audit_creation_date 2016-01-15
_audit_creation_method
;
Olex2 1.2
(compiled 2015.09.30 svn.r3233 for OlexSys, GUI svn.r5103)
;
_audit_update_record
;
2016-01-15 deposited with the CCDC.
2016-05-11 downloaded from the CCDC.
;
_cell_angle_alpha 90
_cell_angle_beta 98.878(7)
_cell_angle_gamma 90
_cell_formula_units_Z 2
_cell_length_a 5.9545(5)
_cell_length_b 10.6290(8)
_cell_length_c 10.1521(6)
_cell_measurement_reflns_used 1920
_cell_measurement_temperature 100(2)
_cell_measurement_theta_max 30.8270
_cell_measurement_theta_min 3.8350
_cell_volume 634.83(8)
_computing_cell_refinement
;
CrysAlisPro, Agilent Technologies,
Version 1.171.36.32 (release 02-08-2013 CrysAlis171 .NET)
(compiled Aug  2 2013,16:46:58)
;
_computing_data_collection
;
CrysAlisPro, Agilent Technologies,
Version 1.171.36.32 (release 02-08-2013 CrysAlis171 .NET)
(compiled Aug  2 2013,16:46:58)
;
_computing_data_reduction
;
CrysAlisPro, Agilent Technologies,
Version 1.171.36.32 (release 02-08-2013 CrysAlis171 .NET)
(compiled Aug  2 2013,16:46:58)
;
_computing_molecular_graphics 'Olex2 (Dolomanov et al., 2009)'
_computing_publication_material 'Olex2 (Dolomanov et al., 2009)'
_computing_structure_refinement 'ShelXL (Sheldrick, 2015)'
_computing_structure_solution
;
Superflip (Palatinus & Chapuis, 2007;Palatinus & van der Lee, 2008;
Palatinus et al., 2012)
;
_diffrn_ambient_temperature 100(2)
_diffrn_detector_area_resol_mean 16.2096
_diffrn_measured_fraction_theta_full 0.999
_diffrn_measured_fraction_theta_max 0.999
_diffrn_measurement_details
;
  1 omega  -93.00   31.00   1.0000    5.6300
omega____ theta____ kappa____ phi______ frames
    -      -22.4081    0.0000 -120.0000 124

  2 omega  -98.00  -68.00   1.0000    5.6300
omega____ theta____ kappa____ phi______ frames
    -      -22.4081 -178.0000    0.0000 30

  3 omega  -81.00  -54.00   1.0000    5.6300
omega____ theta____ kappa____ phi______ frames
    -      -22.4081 -178.0000 -180.0000 27

  4 omega    8.00   65.00   1.0000    5.6300
omega____ theta____ kappa____ phi______ frames
    -       23.3456  -99.0000 -150.0000 57

  5 omega  -76.00  -26.00   1.0000    5.6300
omega____ theta____ kappa____ phi______ frames
    -      -22.4081  119.0000 -135.0000 50

  6 omega    4.00   77.00   1.0000    5.6300
omega____ theta____ kappa____ phi______ frames
    -       23.3456   57.0000 -150.0000 73

  7 omega   -2.00   93.00   1.0000    5.6300
omega____ theta____ kappa____ phi______ frames
    -       23.3456    0.0000 -150.0000 95
;
_diffrn_measurement_device_type 'Xcalibur, Eos'
_diffrn_measurement_method '\w scans'
_diffrn_orient_matrix_UB_11 -0.0114048000
_diffrn_orient_matrix_UB_12 -0.0662222000
_diffrn_orient_matrix_UB_13 -0.0070568000
_diffrn_orient_matrix_UB_21 0.1000089000
_diffrn_orient_matrix_UB_22 -0.0020691000
_diffrn_orient_matrix_UB_23 -0.0298458000
_diffrn_orient_matrix_UB_31 0.0663442000
_diffrn_orient_matrix_UB_32 -0.0083271000
_diffrn_orient_matrix_UB_33 0.0636811000
_diffrn_radiation_monochromator graphite
_diffrn_radiation_type MoK\a
_diffrn_radiation_wavelength 0.71073
_diffrn_reflns_av_R_equivalents 0.0341
_diffrn_reflns_av_unetI/netI 0.0506
_diffrn_reflns_Laue_measured_fraction_full 0.999
_diffrn_reflns_Laue_measured_fraction_max 0.999
_diffrn_reflns_limit_h_max 7
_diffrn_reflns_limit_h_min -7
_diffrn_reflns_limit_k_max 13
_diffrn_reflns_limit_k_min -13
_diffrn_reflns_limit_l_max 13
_diffrn_reflns_limit_l_min -12
_diffrn_reflns_number 5642
_diffrn_reflns_point_group_measured_fraction_full 1.000
_diffrn_reflns_point_group_measured_fraction_max 1.000
_diffrn_reflns_theta_full 25.242
_diffrn_reflns_theta_max 27.497
_diffrn_reflns_theta_min 2.792
_diffrn_source 'Enhance (Mo) X-ray Source'
_exptl_absorpt_coefficient_mu 0.091
_exptl_absorpt_correction_T_max 1.00000
_exptl_absorpt_correction_T_min 0.81220
_exptl_absorpt_correction_type multi-scan
_exptl_absorpt_process_details
;
CrysAlisPro, Agilent Technologies,
Version 1.171.36.32 (release 02-08-2013 CrysAlis171 .NET)
(compiled Aug  2 2013,16:46:58)
Empirical absorption correction using spherical harmonics,
 implemented in SCALE3 ABSPACK scaling algorithm.
;
_exptl_crystal_colour colourless
_exptl_crystal_colour_primary colourless
_exptl_crystal_density_diffrn 1.294
_exptl_crystal_description prism
_exptl_crystal_F_000 264
_exptl_crystal_size_max 0.25
_exptl_crystal_size_mid 0.25
_exptl_crystal_size_min 0.2
_refine_diff_density_max 0.318
_refine_diff_density_min -0.209
_refine_diff_density_rms 0.052
_refine_ls_abs_structure_details
;
 Refined as a perfect inversion twin.
;
_refine_ls_abs_structure_Flack 0.5
_refine_ls_extinction_method none
_refine_ls_goodness_of_fit_ref 1.074
_refine_ls_hydrogen_treatment constr
_refine_ls_matrix_type full
_refine_ls_number_parameters 166
_refine_ls_number_reflns 2768
_refine_ls_number_restraints 2
_refine_ls_restrained_S_all 1.073
_refine_ls_R_factor_all 0.0496
_refine_ls_R_factor_gt 0.0442
_refine_ls_shift/su_max 0.000
_refine_ls_shift/su_mean 0.000
_refine_ls_structure_factor_coef Fsqd
_refine_ls_weighting_details 'w=1/[\s^2^(Fo^2^)+(0.0635P)^2^+0.0015P] where P=(Fo^2^+2Fc^2^)/3'
_refine_ls_weighting_scheme calc
_refine_ls_wR_factor_gt 0.1090
_refine_ls_wR_factor_ref 0.1147
_reflns_Friedel_coverage 0.992
_reflns_Friedel_fraction_full 1.000
_reflns_Friedel_fraction_max 1.000
_reflns_number_gt 2542
_reflns_number_total 2768
_reflns_threshold_expression 'I > 2\s(I)'
_cod_data_source_file c6ra10249b2.cif
_cod_data_source_block dvd76c
_cod_original_cell_volume 634.84(8)
_cod_database_code 7225231
_chemical_oxdiff_formula 'C10 H13 N'
_shelx_space_group_comment
;
The symmetry employed for this shelxl refinement is uniquely defined
by the following loop, which should always be used as a source of
symmetry information in preference to the above space-group names.
They are only intended as comments.
;
_reflns_odcompleteness_completeness 99.88
_reflns_odcompleteness_iscentric 1
_reflns_odcompleteness_theta 28.51
_olex2_refinement_description
;
1. Fixed Uiso
 At 1.2 times of:
  All C(H) groups, All C(H,H) groups
 At 1.5 times of:
  All C(H,H,H) groups, All O(H) groups
2.a Ternary CH refined with riding coordinates:
 C1(H1), C2(H2)
2.b Secondary CH2 refined with riding coordinates:
 C3(H3A,H3B), C5(H5A,H5B)
2.c Aromatic/amide H refined with riding coordinates:
 C9(H9), C10(H10), C12(H12), C13(H13)
2.d Idealised Me refined as rotating group:
 C6(H6A,H6B,H6C), C14(H14A,H14B,H14C)
2.e Idealised tetrahedral OH refined as rotating group:
 O3(H3)
;
_shelx_shelxl_version_number 2014/7
_olex2_submission_special_instructions 'No special instructions were received'

loop_
_space_group_symop_operation_xyz
'x, y, z'
'x, -y, z+1/2'

loop_
_atom_site_label
_atom_site_type_symbol
_atom_site_fract_x
_atom_site_fract_y
_atom_site_fract_z
_atom_site_U_iso_or_equiv
_atom_site_adp_type
_atom_site_occupancy
_atom_site_site_symmetry_order
_atom_site_calc_flag
_atom_site_refinement_flags_posn
O1 O -0.3879(4) 0.31058(19) 0.42534(19) 0.0207(4) Uani 1 1 d .
O2 O 0.0889(4) 0.59221(19) 0.7726(2) 0.0235(5) Uani 1 1 d .
O3 O 0.4365(4) 0.5396(2) 0.7313(2) 0.0249(5) Uani 1 1 d .
H3 H 0.4783 0.5878 0.7933 0.037 Uiso 1 1 calc GR
N1 N -0.0331(4) 0.2602(2) 0.5323(2) 0.0177(5) Uani 1 1 d .
C1 C 0.1814(4) 0.3183(2) 0.5942(3) 0.0170(6) Uani 1 1 d .
H1 H 0.2989 0.2988 0.5395 0.020 Uiso 1 1 calc R
C2 C 0.1263(5) 0.4629(3) 0.5814(3) 0.0171(6) Uani 1 1 d .
H2 H 0.2010 0.4963 0.5093 0.021 Uiso 1 1 calc R
C3 C -0.1314(5) 0.4722(3) 0.5366(3) 0.0192(6) Uani 1 1 d .
H3A H -0.2080 0.4973 0.6101 0.023 Uiso 1 1 calc R
H3B H -0.1667 0.5325 0.4647 0.023 Uiso 1 1 calc R
C4 C -0.2004(5) 0.3416(3) 0.4901(3) 0.0178(6) Uani 1 1 d .
C5 C -0.0433(5) 0.1279(3) 0.4942(3) 0.0224(6) Uani 1 1 d .
H5A H -0.2010 0.1030 0.4704 0.027 Uiso 1 1 calc R
H5B H 0.0231 0.0774 0.5699 0.027 Uiso 1 1 calc R
C6 C 0.0821(6) 0.1016(3) 0.3771(3) 0.0260(7) Uani 1 1 d .
H6A H 0.0232 0.1551 0.3037 0.039 Uiso 1 1 calc GR
H6B H 0.0607 0.0152 0.3508 0.039 Uiso 1 1 calc GR
H6C H 0.2413 0.1180 0.4032 0.039 Uiso 1 1 calc GR
C7 C 0.2102(5) 0.5381(3) 0.7060(3) 0.0177(6) Uani 1 1 d .
C8 C 0.2578(5) 0.2680(3) 0.7339(3) 0.0173(6) Uani 1 1 d .
C9 C 0.4738(5) 0.2152(3) 0.7659(3) 0.0199(6) Uani 1 1 d .
H9 H 0.5680 0.2100 0.7011 0.024 Uiso 1 1 calc R
C10 C 0.5502(5) 0.1704(3) 0.8939(3) 0.0230(6) Uani 1 1 d .
H10 H 0.6945 0.1351 0.9130 0.028 Uiso 1 1 calc R
C11 C 0.4145(5) 0.1773(3) 0.9936(3) 0.0217(6) Uani 1 1 d .
C12 C 0.1976(5) 0.2298(3) 0.9611(3) 0.0205(6) Uani 1 1 d .
H12 H 0.1036 0.2354 1.0260 0.025 Uiso 1 1 calc R
C13 C 0.1204(5) 0.2741(3) 0.8327(3) 0.0193(6) Uani 1 1 d .
H13 H -0.0248 0.3080 0.8130 0.023 Uiso 1 1 calc R
C14 C 0.4972(6) 0.1278(3) 1.1317(3) 0.0307(7) Uani 1 1 d .
H14A H 0.6492 0.0962 1.1359 0.046 Uiso 1 1 calc GR
H14B H 0.3991 0.0611 1.1518 0.046 Uiso 1 1 calc GR
H14C H 0.4959 0.1945 1.1954 0.046 Uiso 1 1 calc GR

loop_
_atom_site_aniso_label
_atom_site_aniso_U_11
_atom_site_aniso_U_22
_atom_site_aniso_U_33
_atom_site_aniso_U_23
_atom_site_aniso_U_13
_atom_site_aniso_U_12
O1 0.0121(10) 0.0297(10) 0.0185(9) 0.0017(8) -0.0030(7) -0.0011(8)
O2 0.0191(11) 0.0303(11) 0.0208(9) -0.0041(8) 0.0020(9) 0.0018(9)
O3 0.0145(10) 0.0339(12) 0.0251(10) -0.0079(8) -0.0011(8) -0.0019(9)
N1 0.0109(11) 0.0225(11) 0.0189(11) 0.0009(9) -0.0001(9) -0.0011(9)
C1 0.0100(13) 0.0232(14) 0.0171(12) -0.0022(10) 0.0001(10) -0.0005(11)
C2 0.0105(13) 0.0233(13) 0.0167(11) 0.0008(10) -0.0006(10) -0.0004(11)
C3 0.0123(14) 0.0250(14) 0.0194(13) -0.0017(10) -0.0002(11) 0.0017(10)
C4 0.0114(13) 0.0296(15) 0.0128(11) 0.0023(10) 0.0036(10) 0.0006(11)
C5 0.0172(14) 0.0244(14) 0.0234(13) 0.0004(10) -0.0032(11) -0.0019(11)
C6 0.0256(17) 0.0242(13) 0.0269(14) -0.0046(11) -0.0001(13) 0.0032(12)
C7 0.0150(14) 0.0210(13) 0.0159(12) 0.0017(10) -0.0011(10) -0.0015(11)
C8 0.0129(14) 0.0192(13) 0.0188(13) -0.0004(10) -0.0004(11) -0.0009(10)
C9 0.0126(14) 0.0251(14) 0.0220(13) 0.0003(11) 0.0030(11) 0.0011(11)
C10 0.0136(14) 0.0298(15) 0.0240(15) 0.0031(12) -0.0023(11) 0.0015(12)
C11 0.0220(16) 0.0192(13) 0.0219(13) -0.0006(10) -0.0031(12) -0.0027(11)
C12 0.0211(14) 0.0238(14) 0.0169(12) -0.0010(10) 0.0041(11) -0.0016(12)
C13 0.0142(14) 0.0206(14) 0.0229(12) -0.0008(10) 0.0019(11) 0.0000(11)
C14 0.0331(19) 0.0342(17) 0.0221(14) 0.0033(12) -0.0046(13) 0.0048(15)

loop_
_atom_type_symbol
_atom_type_description
_atom_type_scat_dispersion_real
_atom_type_scat_dispersion_imag
_atom_type_scat_source
C C 0.0033 0.0016 'International Tables Vol C Tables 4.2.6.8 and 6.1.1.4'
H H 0.0000 0.0000 'International Tables Vol C Tables 4.2.6.8 and 6.1.1.4'
N N 0.0061 0.0033 'International Tables Vol C Tables 4.2.6.8 and 6.1.1.4'
O O 0.0106 0.0060 'International Tables Vol C Tables 4.2.6.8 and 6.1.1.4'

loop_
_geom_angle_atom_site_label_1
_geom_angle_atom_site_label_2
_geom_angle_atom_site_label_3
_geom_angle
C7 O3 H3 109.5
C4 N1 C1 114.8(2)
C4 N1 C5 122.7(2)
C5 N1 C1 121.1(2)
N1 C1 H1 108.5
N1 C1 C2 102.6(2)
N1 C1 C8 111.5(2)
C2 C1 H1 108.5
C8 C1 H1 108.5
C8 C1 C2 116.7(2)
C1 C2 H2 107.6
C3 C2 C1 105.9(2)
C3 C2 H2 107.6
C7 C2 C1 114.2(2)
C7 C2 H2 107.6
C7 C2 C3 113.5(2)
C2 C3 H3A 110.9
C2 C3 H3B 110.9
H3A C3 H3B 108.9
C4 C3 C2 104.2(2)
C4 C3 H3A 110.9
C4 C3 H3B 110.9
O1 C4 N1 123.9(3)
O1 C4 C3 126.0(3)
N1 C4 C3 110.0(2)
N1 C5 H5A 109.2
N1 C5 H5B 109.2
N1 C5 C6 112.2(2)
H5A C5 H5B 107.9
C6 C5 H5A 109.2
C6 C5 H5B 109.2
C5 C6 H6A 109.5
C5 C6 H6B 109.5
C5 C6 H6C 109.5
H6A C6 H6B 109.5
H6A C6 H6C 109.5
H6B C6 H6C 109.5
O2 C7 O3 124.1(2)
O2 C7 C2 124.7(3)
O3 C7 C2 111.1(2)
C9 C8 C1 119.5(2)
C13 C8 C1 122.2(3)
C13 C8 C9 118.4(2)
C8 C9 H9 119.6
C10 C9 C8 120.8(3)
C10 C9 H9 119.6
C9 C10 H10 119.4
C11 C10 C9 121.2(3)
C11 C10 H10 119.4
C10 C11 C12 117.9(3)
C10 C11 C14 121.0(3)
C12 C11 C14 121.1(3)
C11 C12 H12 119.5
C13 C12 C11 120.9(3)
C13 C12 H12 119.5
C8 C13 C12 120.8(3)
C8 C13 H13 119.6
C12 C13 H13 119.6
C11 C14 H14A 109.5
C11 C14 H14B 109.5
C11 C14 H14C 109.5
H14A C14 H14B 109.5
H14A C14 H14C 109.5
H14B C14 H14C 109.5

loop_
_geom_bond_atom_site_label_1
_geom_bond_atom_site_label_2
_geom_bond_distance
O1 C4 1.249(3)
O2 C7 1.208(4)
O3 H3 0.8200
O3 C7 1.332(3)
N1 C1 1.470(3)
N1 C4 1.339(4)
N1 C5 1.457(4)
C1 H1 0.9800
C1 C2 1.572(4)
C1 C8 1.518(4)
C2 H2 0.9800
C2 C3 1.535(4)
C2 C7 1.515(4)
C3 H3A 0.9700
C3 H3B 0.9700
C3 C4 1.503(4)
C5 H5A 0.9700
C5 H5B 0.9700
C5 C6 1.524(4)
C6 H6A 0.9600
C6 H6B 0.9600
C6 H6C 0.9600
C8 C9 1.395(4)
C8 C13 1.390(4)
C9 H9 0.9300
C9 C10 1.393(4)
C10 H10 0.9300
C10 C11 1.391(4)
C11 C12 1.399(4)
C11 C14 1.507(4)
C12 H12 0.9300
C12 C13 1.395(4)
C13 H13 0.9300
C14 H14A 0.9600
C14 H14B 0.9600
C14 H14C 0.9600
